data_7227950
loop_
_publ_author_name
'Yu, Yuehai'
'Chen, Shusen'
'Li, Xin'
'Jin, Shaohua'
'Li, Lijie'
'Zhang, Guangyuan'
'Ma, Xiao'
'Shu, Qinghai'

_publ_section_title
;
 The novel compound
 dimethylamine-5,5&#x2032;-bistetrazole-1,1&#x2032;-diolate: crystal
 structure, thermal investigation, safety evaluation and theoretical
 studies
;
_journal_issue 30
_journal_name_full 'RSC Adv.'
_journal_page_first 18523
_journal_paper_doi 10.1039/C7RA00908A
_journal_volume 7
_journal_year 2017
_chemical_formula_sum 'C2 H6 N8 O4'
_chemical_formula_weight 206.15
_chemical_name_systematic
; 
 ? 
;
_space_group_IT_number 12
_symmetry_cell_setting monoclinic
_symmetry_space_group_name_Hall '-C 2y'
_symmetry_space_group_name_H-M 'C 1 2/m 1'
_atom_sites_solution_hydrogens geom
_atom_sites_solution_primary direct
_atom_sites_solution_secondary difmap
_audit_creation_method SHELXL-97
_audit_update_record
;
2017-02-12 deposited with the CCDC.
2017-03-30 downloaded from the CCDC.
;
_cell_angle_alpha 90.00
_cell_angle_beta 116.05(4)
_cell_angle_gamma 90.00
_cell_formula_units_Z 2
_cell_length_a 7.752(6)
_cell_length_b 6.391(5)
_cell_length_c 8.702(8)
_cell_measurement_reflns_used 511
_cell_measurement_temperature 296(2)
_cell_measurement_theta_max 24.63
_cell_measurement_theta_min 2.61
_cell_volume 387.3(6)
_computing_structure_refinement 'SHELXL-97 (Sheldrick, 2008)'
_computing_structure_solution 'SHELXS-97 (Sheldrick, 2008)'
_diffrn_ambient_temperature 296(2)
_diffrn_measured_fraction_theta_full 0.960
_diffrn_measured_fraction_theta_max 0.960
_diffrn_measurement_device_type CCD
_diffrn_radiation_monochromator graphite
_diffrn_radiation_source 'fine-focus sealed tube'
_diffrn_radiation_type MoK\a
_diffrn_radiation_wavelength 0.71073
_diffrn_reflns_av_R_equivalents 0.0388
_diffrn_reflns_av_sigmaI/netI 0.0375
_diffrn_reflns_limit_h_max 6
_diffrn_reflns_limit_h_min -9
_diffrn_reflns_limit_k_max 7
_diffrn_reflns_limit_k_min -6
_diffrn_reflns_limit_l_max 10
_diffrn_reflns_limit_l_min -9
_diffrn_reflns_number 995
_diffrn_reflns_theta_full 24.99
_diffrn_reflns_theta_max 24.99
_diffrn_reflns_theta_min 2.61
_exptl_absorpt_coefficient_mu 0.162
_exptl_absorpt_correction_T_max 0.9714
_exptl_absorpt_correction_T_min 0.9653
_exptl_absorpt_correction_type multi-scan
_exptl_absorpt_process_details sadabs
_exptl_crystal_colour colorless
_exptl_crystal_density_diffrn 1.768
_exptl_crystal_density_method 'not measured'
_exptl_crystal_description Block
_exptl_crystal_F_000 212
_exptl_crystal_size_max 0.22
_exptl_crystal_size_mid 0.20
_exptl_crystal_size_min 0.18
_refine_diff_density_max 0.558
_refine_diff_density_min -0.605
_refine_diff_density_rms 0.131
_refine_ls_extinction_method none
_refine_ls_goodness_of_fit_ref 1.505
_refine_ls_hydrogen_treatment mixed
_refine_ls_matrix_type full
_refine_ls_number_parameters 49
_refine_ls_number_reflns 359
_refine_ls_number_restraints 154
_refine_ls_restrained_S_all 1.648
_refine_ls_R_factor_all 0.1079
_refine_ls_R_factor_gt 0.1036
_refine_ls_shift/su_max 0.000
_refine_ls_shift/su_mean 0.000
_refine_ls_structure_factor_coef Fsqd
_refine_ls_weighting_details 'calc w=1/[\s^2^(Fo^2^)+(0.2000P)^2^+0.0000P] where P=(Fo^2^+2Fc^2^)/3'
_refine_ls_weighting_scheme calc
_refine_ls_wR_factor_gt 0.3082
_refine_ls_wR_factor_ref 0.3191
_reflns_number_gt 319
_reflns_number_total 359
_reflns_threshold_expression >2sigma(I)
_cod_data_source_file c7ra00908a3.cif
_cod_data_source_block 1
_cod_depositor_comments
;
The following automatic conversions were performed:

'_symmetry_cell_setting' value 'Monoclinic' changed to 'monoclinic'
according to
/home/data/users/saulius/crontab/automatic-downloads/rss-feeds/RSC/lib/dictionaries/cif_core.dic
dictionary named 'cif_core.dic' version 2.4.2 from 2011-04-26.

Automatic conversion script
Id: cif_fix_values 4973 2017-02-22 13:04:09Z antanas 
;
_cod_original_sg_symbol_H-M C2/m
_cod_database_code 7227950

loop_
_symmetry_equiv_pos_as_xyz
'x, y, z'
'-x, y, -z'
'x+1/2, y+1/2, z'
'-x+1/2, y+1/2, -z'
'-x, -y, -z'
'x, -y, z'
'-x+1/2, -y+1/2, -z'
'x+1/2, -y+1/2, z'

loop_
_atom_site_label
_atom_site_type_symbol
_atom_site_fract_x
_atom_site_fract_y
_atom_site_fract_z
_atom_site_U_iso_or_equiv
_atom_site_adp_type
_atom_site_occupancy
_atom_site_symmetry_multiplicity
_atom_site_calc_flag
_atom_site_refinement_flags
C1 C -0.0206(10) 0.0000 0.4103(8) 0.0365(18) Uani 1 2 d SU
N1 N 0.1038(8) 0.0000 0.3467(7) 0.0392(18) Uani 1 2 d SU
N2 N 0.0130(10) 0.0000 0.1753(8) 0.0512(19) Uani 1 2 d SU
N3 N -0.1667(10) 0.0000 0.1380(7) 0.050(2) Uani 1 2 d SU
N4 N -0.1979(8) 0.0000 0.2809(6) 0.0404(18) Uani 1 2 d SU
O1 O 0.2951(7) 0.0000 0.4303(7) 0.0479(18) Uani 1 2 d SDU
H1O H 0.295(16) 0.0000 0.333(7) 0.058 Uiso 1 2 d SD
O2 O 0.4180(8) 0.0000 0.2177(6) 0.062(2) Uani 1 2 d SDU
H1W H 0.356(18) 0.0000 0.110(3) 0.093 Uiso 1 2 d SD
H2W H 0.532(8) 0.0000 0.23(2) 0.093 Uiso 1 2 d SD

loop_
_atom_site_aniso_label
_atom_site_aniso_U_11
_atom_site_aniso_U_22
_atom_site_aniso_U_33
_atom_site_aniso_U_23
_atom_site_aniso_U_13
_atom_site_aniso_U_12
C1 0.023(3) 0.059(3) 0.028(3) 0.000 0.011(2) 0.000
N1 0.019(3) 0.073(3) 0.028(3) 0.000 0.012(2) 0.000
N2 0.027(3) 0.090(3) 0.038(3) 0.000 0.017(2) 0.000
N3 0.027(3) 0.091(4) 0.025(3) 0.000 0.006(2) 0.000
N4 0.022(3) 0.072(3) 0.028(3) 0.000 0.012(2) 0.000
O1 0.020(3) 0.093(3) 0.033(3) 0.000 0.013(2) 0.000
O2 0.027(3) 0.125(4) 0.034(3) 0.000 0.015(2) 0.000

loop_
_atom_type_symbol
_atom_type_description
_atom_type_scat_dispersion_real
_atom_type_scat_dispersion_imag
_atom_type_scat_source
C C 0.0033 0.0016 'International Tables Vol C Tables 4.2.6.8 and 6.1.1.4'
H H 0.0000 0.0000 'International Tables Vol C Tables 4.2.6.8 and 6.1.1.4'
N N 0.0061 0.0033 'International Tables Vol C Tables 4.2.6.8 and 6.1.1.4'
O O 0.0106 0.0060 'International Tables Vol C Tables 4.2.6.8 and 6.1.1.4'

loop_
_geom_angle_atom_site_label_1
_geom_angle_atom_site_label_2
_geom_angle_atom_site_label_3
_geom_angle
_geom_angle_site_symmetry_3
N1 C1 N4 108.6(6) .
N1 C1 C1 127.0(8) 5_556
N4 C1 C1 124.3(8) 5_556
C1 N1 O1 128.3(6) .
C1 N1 N2 110.3(6) .
O1 N1 N2 121.4(6) .
N3 N2 N1 105.2(6) .
N2 N3 N4 112.1(6) .
C1 N4 N3 103.8(6) .
N1 O1 H1O 87(8) .
H1W O2 H2W 101(10) .

loop_
_geom_bond_atom_site_label_1
_geom_bond_atom_site_label_2
_geom_bond_distance
_geom_bond_site_symmetry_2
C1 N1 1.305(9) .
C1 N4 1.341(9) .
C1 C1 1.450(13) 5_556
N1 O1 1.335(8) .
N1 N2 1.342(9) .
N2 N3 1.284(11) .
N3 N4 1.367(9) .
O1 H1O 0.85(2) .
O2 H1W 0.85(2) .
O2 H2W 0.84(2) .

loop_
_geom_torsion_atom_site_label_1
_geom_torsion_atom_site_label_2
_geom_torsion_atom_site_label_3
_geom_torsion_atom_site_label_4
_geom_torsion
_geom_torsion_site_symmetry_1
N4 C1 N1 O1 180.000(1) .
C1 C1 N1 O1 0.000(3) 5_556
N4 C1 N1 N2 0.000(2) .
C1 C1 N1 N2 180.000(2) 5_556
C1 N1 N2 N3 0.000(1) .
O1 N1 N2 N3 180.000(1) .
N1 N2 N3 N4 0.000(1) .
N1 C1 N4 N3 0.000(1) .
C1 C1 N4 N3 180.000(2) 5_556
N2 N3 N4 C1 0.000(1) .
